data_1506418
loop_
_publ_author_name
'Heo, Richard W.'
'Park, Joon-Seo'
'Lee, T. Randall'

_publ_section_title
;
 Synthesis and Ring-Opening Metathesis Polymerization of Aryl-Substituted
 1,1&#x2018;-(1,3-Butadienylene)ferrocenes
;
_journal_issue 7
_journal_name_full Macromolecules
_journal_page_first 2564
_journal_paper_doi 10.1021/ma047826w
_journal_volume 38
_journal_year 2005
_chemical_formula_sum 'C23 H22 Fe'
_chemical_formula_weight 354.26
_chemical_name_systematic
; 
 ? 
;
_space_group_IT_number 14
_symmetry_cell_setting monoclinic
_symmetry_space_group_name_Hall '-P 2ybc'
_symmetry_space_group_name_H-M 'P 1 21/c 1'
_atom_sites_solution_hydrogens geom
_atom_sites_solution_primary direct
_atom_sites_solution_secondary difmap
_audit_creation_method SHELXL-97
_cell_angle_alpha 90.00
_cell_angle_beta 105.144(1)
_cell_angle_gamma 90.00
_cell_formula_units_Z 4
_cell_length_a 14.1201(6)
_cell_length_b 15.7190(6)
_cell_length_c 8.0672(3)
_cell_measurement_reflns_used 5774
_cell_measurement_temperature 223(2)
_cell_measurement_theta_max 23.50
_cell_measurement_theta_min 1.98
_cell_volume 1728.36(12)
_computing_cell_refinement 'Bruker SAINT software (Bruker, 1999)'
_computing_data_collection 'Siemens SMART software (Siemens, 1996)'
_computing_data_reduction 'Bruker SAINT software (Bruker, 1999)'
_computing_structure_refinement 'SHELXL-97 (Sheldrick, 1997)'
_computing_structure_solution 'SHELXS-97 (Sheldrick, 1997)'
_diffrn_ambient_temperature 223(2)
_diffrn_detector_area_resol_mean 1K
_diffrn_measured_fraction_theta_full 0.999
_diffrn_measured_fraction_theta_max 0.999
_diffrn_measurement_device_type 'Siemens SMART CCD'
_diffrn_measurement_method CCD
_diffrn_radiation_monochromator graphite
_diffrn_radiation_source 'fine-focus sealed tube'
_diffrn_radiation_type MoK\a
_diffrn_radiation_wavelength 0.71073
_diffrn_reflns_av_R_equivalents 0.0196
_diffrn_reflns_av_sigmaI/netI 0.0101
_diffrn_reflns_limit_h_max 15
_diffrn_reflns_limit_h_min -15
_diffrn_reflns_limit_k_max 17
_diffrn_reflns_limit_k_min 0
_diffrn_reflns_limit_l_max 9
_diffrn_reflns_limit_l_min 0
_diffrn_reflns_number 7942
_diffrn_reflns_theta_full 23.50
_diffrn_reflns_theta_max 23.50
_diffrn_reflns_theta_min 1.98
_diffrn_standards_decay_% 0.0
_exptl_absorpt_coefficient_mu 0.872
_exptl_absorpt_correction_T_max 0.8671
_exptl_absorpt_correction_T_min 0.7066
_exptl_absorpt_correction_type empirical
_exptl_crystal_colour Red-orange
_exptl_crystal_density_diffrn 1.361
_exptl_crystal_density_method 'not measured'
_exptl_crystal_description 'Square column'
_exptl_crystal_F_000 744
_exptl_crystal_size_max 0.40
_exptl_crystal_size_mid 0.24
_exptl_crystal_size_min 0.22
_refine_diff_density_max 0.237
_refine_diff_density_min -0.231
_refine_diff_density_rms 0.038
_refine_ls_extinction_coef 0.0012(4)
_refine_ls_extinction_expression Fc^*^=kFc[1+0.001xFc^2^\l^3^/sin(2\q)]^-1/4^
_refine_ls_extinction_method SHELXL
_refine_ls_goodness_of_fit_ref 1.036
_refine_ls_hydrogen_treatment mixed
_refine_ls_matrix_type full
_refine_ls_number_parameters 221
_refine_ls_number_reflns 2552
_refine_ls_number_restraints 0
_refine_ls_restrained_S_all 1.036
_refine_ls_R_factor_all 0.0279
_refine_ls_R_factor_gt 0.0240
_refine_ls_shift/su_max 0.068
_refine_ls_shift/su_mean 0.002
_refine_ls_structure_factor_coef Fsqd
_refine_ls_weighting_details 'calc w=1/[\s^2^(Fo^2^)+(0.0346P)^2^+1.0919P] where P=(Fo^2^+2Fc^2^)/3'
_refine_ls_weighting_scheme calc
_refine_ls_wR_factor_gt 0.0654
_refine_ls_wR_factor_ref 0.0682
_reflns_number_gt 2245
_reflns_number_total 2665
_reflns_threshold_expression >4sigma(I)
_cod_data_source_file ma047826wsi20041221_042946.cif
_cod_data_source_block k521
_cod_depositor_comments
;
The following automatic conversions were performed:

'_symmetry_cell_setting' value 'Monoclinic' changed to 'monoclinic'
according to /home/saulius/struct/CIF-dictionaries/cif_core.dic
dictionary named 'cif_core.dic' version 2.4.1 from
2010-06-29.

'_exptl_absorpt_correction_type' value 'Empirical'
changed to 'empirical' according to
/home/saulius/struct/CIF-dictionaries/cif_core.dic dictionary named
'cif_core.dic' version 2.4.1 from 2010-06-29.

Automatic conversion script
Id: cif_fix_values 1715 2011-07-08 13:25:40Z adriana 
;
_cod_original_sg_symbol_H-M P2(1)/c
_cod_database_code 1506418

loop_
_symmetry_equiv_pos_as_xyz
'x, y, z'
'-x, y+1/2, -z+1/2'
'-x, -y, -z'
'x, -y-1/2, z-1/2'

loop_
_atom_site_label
_atom_site_type_symbol
_atom_site_fract_x
_atom_site_fract_y
_atom_site_fract_z
_atom_site_U_iso_or_equiv
_atom_site_adp_type
_atom_site_occupancy
_atom_site_symmetry_multiplicity
_atom_site_calc_flag
_atom_site_refinement_flags
Fe Fe 0.79602(2) 0.445056(16) 0.43897(3) 0.02748(12) Uani 1 1 d .
C1 C 0.85606(14) 0.34623(12) 0.5891(3) 0.0321(4) Uani 1 1 d .
C2 C 0.88222(16) 0.34129(12) 0.4296(3) 0.0396(5) Uani 1 1 d .
H2 H 0.9498 0.3429 0.4157 0.048 Uiso 1 1 calc R
C3 C 0.79544(18) 0.33621(13) 0.2950(3) 0.0450(6) Uani 1 1 d .
H3 H 0.7916 0.3341 0.1708 0.054 Uiso 1 1 calc R
C4 C 0.71461(17) 0.33623(13) 0.3688(3) 0.0414(5) Uani 1 1 d .
H4 H 0.6445 0.3338 0.3049 0.050 Uiso 1 1 calc R
C5 C 0.75145(14) 0.34175(12) 0.5491(3) 0.0331(5) Uani 1 1 d .
H5 H 0.7115 0.3428 0.6333 0.040 Uiso 1 1 calc R
C6 C 0.79142(13) 0.54019(11) 0.6040(2) 0.0249(4) Uani 1 1 d .
C7 C 0.87934(15) 0.54531(11) 0.5478(3) 0.0302(4) Uani 1 1 d .
H7 H 0.9472 0.5423 0.6224 0.036 Uiso 1 1 calc R
C8 C 0.85250(17) 0.55522(12) 0.3664(3) 0.0366(5) Uani 1 1 d .
H8 H 0.8985 0.5589 0.2927 0.044 Uiso 1 1 calc R
C9 C 0.74890(17) 0.55721(12) 0.3086(3) 0.0361(5) Uani 1 1 d .
H9 H 0.7098 0.5621 0.1878 0.043 Uiso 1 1 calc R
C10 C 0.71103(15) 0.54875(12) 0.4543(2) 0.0301(4) Uani 1 1 d .
H10 H 0.6407 0.5473 0.4524 0.036 Uiso 1 1 calc R
C11 C 0.92342(14) 0.35860(13) 0.7606(3) 0.0368(5) Uani 1 1 d .
H11 H 0.9809 0.3256 0.7851 0.044 Uiso 1 1 calc R
C12 C 0.91352(15) 0.41050(13) 0.8854(3) 0.0376(5) Uani 1 1 d .
H12 H 0.9656 0.4078 0.9854 0.045 Uiso 1 1 calc R
C13 C 0.83585(14) 0.47142(13) 0.8956(3) 0.0322(5) Uani 1 1 d .
H13 H 0.8208 0.4718 1.0024 0.039 Uiso 1 1 calc R
C14 C 0.78255(13) 0.52639(11) 0.7816(2) 0.0259(4) Uani 1 1 d .
C15 C 0.70909(14) 0.58223(12) 0.8342(2) 0.0267(4) Uani 1 1 d .
C16 C 0.61608(15) 0.55043(12) 0.8359(2) 0.0299(4) Uani 1 1 d .
C17 C 0.55064(14) 0.60335(13) 0.8894(2) 0.0333(5) Uani 1 1 d .
H17 H 0.4886 0.5820 0.8905 0.040 Uiso 1 1 calc R
C18 C 0.57425(15) 0.68668(13) 0.9411(2) 0.0337(5) Uani 1 1 d .
C19 C 0.66584(15) 0.71710(13) 0.9366(2) 0.0341(5) Uani 1 1 d .
H19 H 0.6829 0.7734 0.9711 0.041 Uiso 1 1 calc R
C20 C 0.73308(14) 0.66679(12) 0.8827(2) 0.0296(4) Uani 1 1 d .
C21 C 0.58635(16) 0.46028(13) 0.7811(3) 0.0404(5) Uani 1 1 d .
H21A H 0.5194 0.4506 0.7869 0.061 Uiso 1 1 calc R
H21B H 0.6299 0.4208 0.8571 0.061 Uiso 1 1 calc R
H21C H 0.5906 0.4516 0.6643 0.061 Uiso 1 1 calc R
C22 C 0.50199(17) 0.74384(15) 0.9965(3) 0.0455(6) Uani 1 1 d .
H22A H 0.4596 0.7097 1.0471 0.068 Uiso 1 1 calc R
H22B H 0.4626 0.7740 0.8974 0.068 Uiso 1 1 calc R
H22C H 0.5374 0.7845 1.0804 0.068 Uiso 1 1 calc R
C23 C 0.83138(15) 0.70368(13) 0.8793(3) 0.0405(5) Uani 1 1 d .
H23A H 0.8342 0.7630 0.9136 0.061 Uiso 1 1 calc R
H23B H 0.8398 0.6994 0.7640 0.061 Uiso 1 1 calc R
H23C H 0.8833 0.6723 0.9582 0.061 Uiso 1 1 calc R

loop_
_atom_site_aniso_label
_atom_site_aniso_U_11
_atom_site_aniso_U_22
_atom_site_aniso_U_33
_atom_site_aniso_U_23
_atom_site_aniso_U_13
_atom_site_aniso_U_12
Fe 0.03439(19) 0.01984(17) 0.02947(18) -0.00141(11) 0.01057(12) -0.00076(11)
C1 0.0350(11) 0.0178(9) 0.0445(12) 0.0022(8) 0.0121(9) 0.0014(8)
C2 0.0469(13) 0.0207(10) 0.0564(14) -0.0054(10) 0.0228(11) 0.0008(9)
C3 0.0716(16) 0.0240(11) 0.0415(13) -0.0086(9) 0.0187(12) -0.0011(10)
C4 0.0449(13) 0.0262(11) 0.0475(13) -0.0048(10) 0.0024(10) -0.0079(9)
C5 0.0351(11) 0.0206(10) 0.0439(12) 0.0032(9) 0.0112(9) -0.0026(8)
C6 0.0298(10) 0.0169(9) 0.0287(10) -0.0004(7) 0.0085(8) 0.0008(7)
C7 0.0329(10) 0.0209(10) 0.0387(11) -0.0023(8) 0.0129(9) -0.0035(8)
C8 0.0540(14) 0.0233(10) 0.0400(12) 0.0016(9) 0.0258(10) -0.0024(9)
C9 0.0545(14) 0.0274(11) 0.0267(11) 0.0030(8) 0.0113(10) 0.0061(9)
C10 0.0342(11) 0.0262(10) 0.0293(11) 0.0011(8) 0.0074(8) 0.0046(8)
C11 0.0297(11) 0.0268(11) 0.0509(13) 0.0078(10) 0.0050(9) 0.0062(8)
C12 0.0336(11) 0.0347(11) 0.0383(12) 0.0069(10) -0.0016(9) 0.0051(9)
C13 0.0360(11) 0.0309(11) 0.0286(10) 0.0012(8) 0.0065(9) 0.0009(9)
C14 0.0275(10) 0.0231(10) 0.0258(10) -0.0019(8) 0.0047(8) -0.0026(8)
C15 0.0310(10) 0.0290(10) 0.0191(9) 0.0023(8) 0.0049(8) 0.0035(8)
C16 0.0352(11) 0.0310(11) 0.0241(10) 0.0018(8) 0.0088(8) 0.0018(8)
C17 0.0324(11) 0.0417(12) 0.0266(10) 0.0027(9) 0.0092(8) 0.0040(9)
C18 0.0393(11) 0.0381(12) 0.0224(10) 0.0008(8) 0.0057(8) 0.0119(9)
C19 0.0431(12) 0.0270(10) 0.0279(10) -0.0017(8) 0.0017(9) 0.0059(9)
C20 0.0329(10) 0.0284(10) 0.0241(10) 0.0013(8) 0.0016(8) 0.0029(8)
C21 0.0404(12) 0.0358(12) 0.0498(13) -0.0049(10) 0.0203(10) -0.0065(9)
C22 0.0484(13) 0.0496(14) 0.0389(12) -0.0064(10) 0.0119(10) 0.0153(11)
C23 0.0374(12) 0.0315(11) 0.0505(13) -0.0057(10) 0.0077(10) -0.0019(9)

loop_
_atom_type_symbol
_atom_type_description
_atom_type_scat_dispersion_real
_atom_type_scat_dispersion_imag
_atom_type_scat_source
C C 0.0033 0.0016 'International Tables Vol C Tables 4.2.6.8 and 6.1.1.4'
H H 0.0000 0.0000 'International Tables Vol C Tables 4.2.6.8 and 6.1.1.4'
Fe Fe 0.3463 0.8444 'International Tables Vol C Tables 4.2.6.8 and 6.1.1.4'

loop_
_geom_angle_atom_site_label_1
_geom_angle_atom_site_label_2
_geom_angle_atom_site_label_3
_geom_angle
C6 Fe C1 104.85(8)
C6 Fe C7 41.49(8)
C1 Fe C7 103.52(8)
C6 Fe C5 103.75(8)
C1 Fe C5 41.39(8)
C7 Fe C5 130.15(8)
C6 Fe C10 41.25(8)
C1 Fe C10 137.62(8)
C7 Fe C10 68.74(8)
C5 Fe C10 110.92(8)
C6 Fe C2 137.53(8)
C1 Fe C2 41.20(9)
C7 Fe C2 110.63(8)
C5 Fe C2 68.53(8)
C10 Fe C2 178.69(8)
C6 Fe C8 69.18(8)
C1 Fe C8 133.41(9)
C7 Fe C8 40.78(8)
C5 Fe C8 170.93(8)
C10 Fe C8 67.88(8)
C2 Fe C8 112.46(9)
C6 Fe C4 133.42(8)
C1 Fe C4 68.98(8)
C7 Fe C4 170.64(8)
C5 Fe C4 40.50(8)
C10 Fe C4 112.63(9)
C2 Fe C4 67.80(9)
C8 Fe C4 148.57(9)
C6 Fe C3 171.84(8)
C1 Fe C3 68.83(9)
C7 Fe C3 143.58(9)
C5 Fe C3 68.12(9)
C10 Fe C3 140.98(9)
C2 Fe C3 40.11(9)
C8 Fe C3 118.84(9)
C4 Fe C3 40.24(9)
C6 Fe C9 69.03(8)
C1 Fe C9 171.85(8)
C7 Fe C9 68.34(8)
C5 Fe C9 143.94(8)
C10 Fe C9 40.31(8)
C2 Fe C9 140.73(9)
C8 Fe C9 40.10(9)
C4 Fe C9 119.07(9)
C3 Fe C9 117.75(9)
C2 C1 C5 106.80(18)
C2 C1 C11 126.66(18)
C5 C1 C11 126.45(19)
C2 C1 Fe 70.63(12)
C5 C1 Fe 69.79(11)
C11 C1 Fe 121.98(14)
C3 C2 C1 108.60(19)
C3 C2 Fe 70.65(12)
C1 C2 Fe 68.16(11)
C2 C3 C4 108.00(19)
C2 C3 Fe 69.24(12)
C4 C3 Fe 69.48(12)
C5 C4 C3 108.16(19)
C5 C4 Fe 68.69(11)
C3 C4 Fe 70.28(12)
C4 C5 C1 108.42(19)
C4 C5 Fe 70.82(12)
C1 C5 Fe 68.82(11)
C7 C6 C10 106.88(17)
C7 C6 C14 127.73(17)
C10 C6 C14 125.37(16)
C7 C6 Fe 69.64(10)
C10 C6 Fe 70.60(11)
C14 C6 Fe 123.64(12)
C8 C7 C6 108.19(18)
C8 C7 Fe 70.74(11)
C6 C7 Fe 68.87(10)
C9 C8 C7 108.43(18)
C9 C8 Fe 70.59(11)
C7 C8 Fe 68.47(11)
C8 C9 C10 107.83(18)
C8 C9 Fe 69.31(11)
C10 C9 Fe 68.92(11)
C9 C10 C6 108.67(18)
C9 C10 Fe 70.77(11)
C6 C10 Fe 68.15(10)
C12 C11 C1 128.45(18)
C11 C12 C13 131.81(19)
C14 C13 C12 132.32(19)
C13 C14 C6 125.56(17)
C13 C14 C15 119.26(17)
C6 C14 C15 115.15(15)
C20 C15 C16 119.46(18)
C20 C15 C14 119.91(17)
C16 C15 C14 120.64(17)
C17 C16 C15 119.12(18)
C17 C16 C21 119.64(19)
C15 C16 C21 121.24(18)
C18 C17 C16 121.99(19)
C19 C18 C17 117.98(18)
C19 C18 C22 120.55(19)
C17 C18 C22 121.5(2)
C18 C19 C20 121.97(19)
C19 C20 C15 119.45(19)
C19 C20 C23 119.54(18)
C15 C20 C23 121.00(18)

loop_
_geom_bond_atom_site_label_1
_geom_bond_atom_site_label_2
_geom_bond_distance
Fe C6 2.0143(18)
Fe C1 2.0154(19)
Fe C7 2.0246(19)
Fe C5 2.0283(19)
Fe C10 2.0470(19)
Fe C2 2.048(2)
Fe C8 2.0547(19)
Fe C4 2.056(2)
Fe C3 2.067(2)
Fe C9 2.0714(19)
C1 C2 1.430(3)
C1 C5 1.429(3)
C1 C11 1.473(3)
C2 C3 1.411(3)
C3 C4 1.418(3)
C4 C5 1.414(3)
C6 C7 1.431(3)
C6 C10 1.431(3)
C6 C14 1.487(3)
C7 C8 1.422(3)
C8 C9 1.415(3)
C9 C10 1.419(3)
C11 C12 1.331(3)
C12 C13 1.474(3)
C13 C14 1.340(3)
C14 C15 1.502(3)
C15 C20 1.402(3)
C15 C16 1.409(3)
C16 C17 1.393(3)
C16 C21 1.511(3)
C17 C18 1.389(3)
C18 C19 1.388(3)
C18 C22 1.512(3)
C19 C20 1.390(3)
C20 C23 1.511(3)

loop_
_geom_torsion_atom_site_label_1
_geom_torsion_atom_site_label_2
_geom_torsion_atom_site_label_3
_geom_torsion_atom_site_label_4
_geom_torsion
C6 Fe C1 C2 -148.82(12)
C7 Fe C1 C2 -105.98(13)
C5 Fe C1 C2 117.12(17)
C10 Fe C1 C2 -179.14(12)
C8 Fe C1 C2 -73.61(16)
C4 Fe C1 C2 79.89(13)
C3 Fe C1 C2 36.61(13)
C9 Fe C1 C2 -108.3(6)
C6 Fe C1 C5 94.06(12)
C7 Fe C1 C5 136.90(12)
C10 Fe C1 C5 63.75(16)
C2 Fe C1 C5 -117.12(17)
C8 Fe C1 C5 169.28(12)
C4 Fe C1 C5 -37.23(12)
C3 Fe C1 C5 -80.50(13)
C9 Fe C1 C5 134.6(6)
C6 Fe C1 C11 -27.04(18)
C7 Fe C1 C11 15.79(18)
C5 Fe C1 C11 -121.1(2)
C10 Fe C1 C11 -57.4(2)
C2 Fe C1 C11 121.8(2)
C8 Fe C1 C11 48.2(2)
C4 Fe C1 C11 -158.34(19)
C3 Fe C1 C11 158.39(19)
C9 Fe C1 C11 13.5(7)
C5 C1 C2 C3 1.5(2)
C11 C1 C2 C3 -175.23(18)
Fe C1 C2 C3 -59.24(15)
C5 C1 C2 Fe 60.75(13)
C11 C1 C2 Fe -116.0(2)
C6 Fe C2 C3 168.15(13)
C1 Fe C2 C3 120.32(18)
C7 Fe C2 C3 -152.59(13)
C5 Fe C2 C3 81.10(14)
C10 Fe C2 C3 147(4)
C8 Fe C2 C3 -108.63(14)
C4 Fe C2 C3 37.32(13)
C9 Fe C2 C3 -71.95(18)
C6 Fe C2 C1 47.83(17)
C7 Fe C2 C1 87.09(13)
C5 Fe C2 C1 -39.22(12)
C10 Fe C2 C1 26(4)
C8 Fe C2 C1 131.05(12)
C4 Fe C2 C1 -83.00(13)
C3 Fe C2 C1 -120.32(18)
C9 Fe C2 C1 167.73(13)
C1 C2 C3 C4 -1.1(2)
Fe C2 C3 C4 -58.84(15)
C1 C2 C3 Fe 57.72(14)
C6 Fe C3 C2 -77.7(6)
C1 Fe C3 C2 -37.57(13)
C7 Fe C3 C2 46.5(2)
C5 Fe C3 C2 -82.22(14)
C10 Fe C3 C2 -178.85(13)
C8 Fe C3 C2 91.33(15)
C4 Fe C3 C2 -119.66(19)
C9 Fe C3 C2 137.15(13)
C6 Fe C3 C4 41.9(7)
C1 Fe C3 C4 82.09(14)
C7 Fe C3 C4 166.19(14)
C5 Fe C3 C4 37.44(13)
C10 Fe C3 C4 -59.19(19)
C2 Fe C3 C4 119.66(19)
C8 Fe C3 C4 -149.01(13)
C9 Fe C3 C4 -103.19(14)
C2 C3 C4 C5 0.3(2)
Fe C3 C4 C5 -58.40(14)
C2 C3 C4 Fe 58.69(14)
C6 Fe C4 C5 -52.81(17)
C1 Fe C4 C5 38.02(12)
C7 Fe C4 C5 0.3(6)
C10 Fe C4 C5 -96.18(13)
C2 Fe C4 C5 82.48(14)
C8 Fe C4 C5 179.57(15)
C3 Fe C4 C5 119.68(19)
C9 Fe C4 C5 -140.65(12)
C6 Fe C4 C3 -172.50(12)
C1 Fe C4 C3 -81.66(14)
C7 Fe C4 C3 -119.4(5)
C5 Fe C4 C3 -119.68(19)
C10 Fe C4 C3 144.14(13)
C2 Fe C4 C3 -37.21(13)
C8 Fe C4 C3 59.9(2)
C9 Fe C4 C3 99.66(14)
C3 C4 C5 C1 0.7(2)
Fe C4 C5 C1 -58.73(13)
C3 C4 C5 Fe 59.39(15)
C2 C1 C5 C4 -1.3(2)
C11 C1 C5 C4 175.42(18)
Fe C1 C5 C4 59.97(14)
C2 C1 C5 Fe -61.30(13)
C11 C1 C5 Fe 115.45(19)
C6 Fe C5 C4 143.44(13)
C1 Fe C5 C4 -119.58(18)
C7 Fe C5 C4 -179.93(12)
C10 Fe C5 C4 100.75(13)
C2 Fe C5 C4 -80.53(14)
C8 Fe C5 C4 -178.6(5)
C3 Fe C5 C4 -37.22(13)
C9 Fe C5 C4 70.30(19)
C6 Fe C5 C1 -96.98(12)
C7 Fe C5 C1 -60.36(15)
C10 Fe C5 C1 -139.67(12)
C2 Fe C5 C1 39.05(12)
C8 Fe C5 C1 -59.0(5)
C4 Fe C5 C1 119.58(18)
C3 Fe C5 C1 82.36(13)
C9 Fe C5 C1 -170.12(13)
C1 Fe C6 C7 93.74(12)
C5 Fe C6 C7 136.50(11)
C10 Fe C6 C7 -117.33(16)
C2 Fe C6 C7 63.40(16)
C8 Fe C6 C7 -37.55(12)
C4 Fe C6 C7 168.68(12)
C3 Fe C6 C7 132.2(6)
C9 Fe C6 C7 -80.61(12)
C1 Fe C6 C10 -148.93(11)
C7 Fe C6 C10 117.33(16)
C5 Fe C6 C10 -106.17(12)
C2 Fe C6 C10 -179.27(12)
C8 Fe C6 C10 79.78(12)
C4 Fe C6 C10 -73.99(15)
C3 Fe C6 C10 -110.5(6)
C9 Fe C6 C10 36.72(12)
C1 Fe C6 C14 -28.75(17)
C7 Fe C6 C14 -122.5(2)
C5 Fe C6 C14 14.01(17)
C10 Fe C6 C14 120.2(2)
C2 Fe C6 C14 -59.1(2)
C8 Fe C6 C14 -160.04(17)
C4 Fe C6 C14 46.2(2)
C3 Fe C6 C14 9.7(7)
C9 Fe C6 C14 156.90(17)
C10 C6 C7 C8 -1.1(2)
C14 C6 C7 C8 177.45(17)
Fe C6 C7 C8 60.06(13)
C10 C6 C7 Fe -61.12(12)
C14 C6 C7 Fe 117.39(18)
C6 Fe C7 C8 -119.30(16)
C1 Fe C7 C8 143.45(12)
C5 Fe C7 C8 179.68(12)
C10 Fe C7 C8 -80.36(13)
C2 Fe C7 C8 100.87(13)
C4 Fe C7 C8 179(29)
C3 Fe C7 C8 70.89(19)
C9 Fe C7 C8 -36.91(12)
C1 Fe C7 C6 -97.24(12)
C5 Fe C7 C6 -61.02(14)
C10 Fe C7 C6 38.95(11)
C2 Fe C7 C6 -139.82(11)
C8 Fe C7 C6 119.30(16)
C4 Fe C7 C6 -61.3(5)
C3 Fe C7 C6 -169.80(13)
C9 Fe C7 C6 82.40(12)
C6 C7 C8 C9 0.6(2)
Fe C7 C8 C9 59.47(13)
C6 C7 C8 Fe -58.89(12)
C6 Fe C8 C9 -81.78(12)
C1 Fe C8 C9 -172.80(12)
C7 Fe C8 C9 -119.95(17)
C5 Fe C8 C9 -121.5(5)
C10 Fe C8 C9 -37.32(12)
C2 Fe C8 C9 144.05(12)
C4 Fe C8 C9 60.2(2)
C3 Fe C8 C9 99.87(14)
C6 Fe C8 C7 38.17(11)
C1 Fe C8 C7 -52.85(16)
C5 Fe C8 C7 -1.6(6)
C10 Fe C8 C7 82.64(12)
C2 Fe C8 C7 -95.99(13)
C4 Fe C8 C7 -179.82(15)
C3 Fe C8 C7 -140.18(13)
C9 Fe C8 C7 119.95(17)
C7 C8 C9 C10 0.2(2)
Fe C8 C9 C10 58.31(14)
C7 C8 C9 Fe -58.16(13)
C6 Fe C9 C8 82.20(13)
C1 Fe C9 C8 40.0(6)
C7 Fe C9 C8 37.51(12)
C5 Fe C9 C8 166.80(13)
C10 Fe C9 C8 119.75(17)
C2 Fe C9 C8 -58.98(18)
C4 Fe C9 C8 -148.81(12)
C3 Fe C9 C8 -102.79(14)
C6 Fe C9 C10 -37.55(12)
C1 Fe C9 C10 -79.8(6)
C7 Fe C9 C10 -82.24(13)
C5 Fe C9 C10 47.05(19)
C2 Fe C9 C10 -178.73(13)
C8 Fe C9 C10 -119.75(17)
C4 Fe C9 C10 91.44(14)
C3 Fe C9 C10 137.46(13)
C8 C9 C10 C6 -0.8(2)
Fe C9 C10 C6 57.73(13)
C8 C9 C10 Fe -58.56(14)
C7 C6 C10 C9 1.2(2)
C14 C6 C10 C9 -177.39(17)
Fe C6 C10 C9 -59.34(13)
C7 C6 C10 Fe 60.51(12)
C14 C6 C10 Fe -118.05(18)
C6 Fe C10 C9 120.33(17)
C1 Fe C10 C9 168.06(13)
C7 Fe C10 C9 81.17(13)
C5 Fe C10 C9 -152.54(12)
C2 Fe C10 C9 142(4)
C8 Fe C10 C9 37.13(13)
C4 Fe C10 C9 -108.81(13)
C3 Fe C10 C9 -71.86(18)
C1 Fe C10 C6 47.73(16)
C7 Fe C10 C6 -39.16(11)
C5 Fe C10 C6 87.13(12)
C2 Fe C10 C6 22(4)
C8 Fe C10 C6 -83.20(12)
C4 Fe C10 C6 130.86(12)
C3 Fe C10 C6 167.81(13)
C9 Fe C10 C6 -120.33(17)
C2 C1 C11 C12 135.1(2)
C5 C1 C11 C12 -41.0(3)
Fe C1 C11 C12 46.4(3)
C1 C11 C12 C13 -0.4(4)
C11 C12 C13 C14 -40.1(4)
C12 C13 C14 C6 -0.8(3)
C12 C13 C14 C15 -178.6(2)
C7 C6 C14 C13 -41.6(3)
C10 C6 C14 C13 136.6(2)
Fe C6 C14 C13 47.6(3)
C7 C6 C14 C15 136.20(19)
C10 C6 C14 C15 -45.5(2)
Fe C6 C14 C15 -134.56(15)
C13 C14 C15 C20 99.5(2)
C6 C14 C15 C20 -78.5(2)
C13 C14 C15 C16 -80.3(2)
C6 C14 C15 C16 101.7(2)
C20 C15 C16 C17 -1.4(3)
C14 C15 C16 C17 178.41(16)
C20 C15 C16 C21 178.73(18)
C14 C15 C16 C21 -1.5(3)
C15 C16 C17 C18 0.1(3)
C21 C16 C17 C18 179.95(19)
C16 C17 C18 C19 0.7(3)
C16 C17 C18 C22 179.09(18)
C17 C18 C19 C20 -0.1(3)
C22 C18 C19 C20 -178.51(18)
C18 C19 C20 C15 -1.2(3)
C18 C19 C20 C23 179.55(18)
C16 C15 C20 C19 1.9(3)
C14 C15 C20 C19 -177.84(17)
C16 C15 C20 C23 -178.84(18)
C14 C15 C20 C23 1.4(3)
